data_7050322
loop_
_publ_author_name
'Zhao, Liang'
'Perepichka, Igor F.'
'T\"urksoy, Figen'
'Batsanov, Andrei S.'
'Beeby, Andrew'
'Findlay, Karen S.'
'Bryce, Martin R.'

_publ_section_title
;
 2,5-Di(aryleneethynyl)pyrazine derivatives: synthesis, structural
 and optoelectronic properties, and light-emitting device
;
_journal_issue 8
_journal_name_full 'New Journal of Chemistry'
_journal_page_first 912
_journal_page_last 918
_journal_paper_doi 10.1039/B401867M
_journal_volume 28
_journal_year 2004
_chemical_formula_moiety 'C22 H16 N2'
_chemical_formula_sum 'C22 H16 N2'
_chemical_formula_weight 308.37
_chemical_melting_point 462.5(5)
_chemical_name_common 2,5-dimethyl-3,6-bis-phenylethynylpyrazine
_space_group_IT_number 14
_symmetry_cell_setting monoclinic
_symmetry_space_group_name_Hall '-P 2ybc'
_symmetry_space_group_name_H-M 'P 1 21/c 1'
_atom_sites_solution_hydrogens difmap
_atom_sites_solution_primary direct
_atom_sites_solution_secondary difmap
_cell_angle_alpha 90.00
_cell_angle_beta 92.33(1)
_cell_angle_gamma 90.00
_cell_formula_units_Z 2
_cell_length_a 9.059(1)
_cell_length_b 7.515(1)
_cell_length_c 12.102(4)
_cell_measurement_reflns_used 727
_cell_measurement_temperature 120(2)
_cell_measurement_theta_max 26.6
_cell_measurement_theta_min 12.0
_cell_volume 823.2(3)
_diffrn_ambient_temperature 120(2)
_diffrn_detector_area_resol_mean 8
_diffrn_measurement_device_type 'SMART 6K CCD area detector'
_diffrn_measurement_method '\w scans'
_diffrn_radiation_monochromator graphite
_diffrn_radiation_source 'fine-focus sealed tube'
_diffrn_radiation_type MoK\a
_diffrn_radiation_wavelength 0.71073
_diffrn_reflns_av_R_equivalents 0.0391
_diffrn_reflns_av_sigmaI/netI 0.0242
_diffrn_reflns_limit_h_max 11
_diffrn_reflns_limit_h_min -11
_diffrn_reflns_limit_k_max 9
_diffrn_reflns_limit_k_min -9
_diffrn_reflns_limit_l_max 15
_diffrn_reflns_limit_l_min -15
_diffrn_reflns_number 10887
_diffrn_reflns_theta_max 27.50
_diffrn_reflns_theta_min 2.25
_exptl_absorpt_coefficient_mu 0.073
_exptl_absorpt_correction_T_max ?
_exptl_absorpt_correction_T_min ?
_exptl_absorpt_correction_type none
_exptl_absorpt_process_details ?
_exptl_crystal_colour 'pale yellow'
_exptl_crystal_density_diffrn 1.244
_exptl_crystal_density_meas ?
_exptl_crystal_density_method .
_exptl_crystal_description 'rhombic plate'
_exptl_crystal_F_000 324
_exptl_crystal_size_max 0.3
_exptl_crystal_size_mid 0.2
_exptl_crystal_size_min 0.06
_refine_ls_extinction_coef ?
_refine_ls_extinction_method none
_refine_ls_goodness_of_fit_ref 1.053
_refine_ls_hydrogen_treatment refall
_refine_ls_matrix_type full
_refine_ls_number_parameters 141
_refine_ls_number_reflns 1891
_refine_ls_number_restraints 0
_refine_ls_restrained_S_all 1.053
_refine_ls_R_factor_all 0.0514
_refine_ls_R_factor_gt 0.0383
_refine_ls_shift/su_max 0.001
_refine_ls_shift/su_mean 0.000
_refine_ls_structure_factor_coef Fsqd
_refine_ls_weighting_details 'calc w=1/[\s^2^(Fo^2^)+(0.0651P)^2^+0.0794P] where P=(Fo^2^+2Fc^2^)/3'
_refine_ls_weighting_scheme calc
_refine_ls_wR_factor_gt 0.1049
_refine_ls_wR_factor_ref 0.1145
_reflns_number_gt 1465
_reflns_number_total 1891
_reflns_threshold_expression I>2\s(I)
_cod_depositor_comments
;
The following automatic conversions were performed:
'_symmetry_cell_setting' value 'Monoclinic' changed to 'monoclinic'
according to '/home/saulius/struct/CIF-dictionaries/cif_core.dic'
dictionary named 'cif_core.dic' version 2.4.1 from 2010-06-29.

Automatic conversion script
Id: cif_fix_enum 1527 2010-12-29 10:47:43Z saulius 

The following automatic conversions were performed:

'_chemical_melting_point' value '462--463 K' was changed to
'462.5(5)' - the average value was taken and precision was estimated.

Automatic conversion script
Id: cif_fix_values 1646 2011-03-28 12:23:43Z adriana 
;
_cod_original_sg_symbol_H-M 'P 21/c '
_cod_database_code 7050322

loop_
_symmetry_equiv_pos_as_xyz
'x, y, z'
'-x, y+1/2, -z+1/2'
'-x, -y, -z'
'x, -y-1/2, z-1/2'

loop_
_atom_site_label
_atom_site_type_symbol
_atom_site_fract_x
_atom_site_fract_y
_atom_site_fract_z
_atom_site_U_iso_or_equiv
_atom_site_adp_type
_atom_site_occupancy
_atom_site_symmetry_multiplicity
_atom_site_calc_flag
_atom_site_refinement_flags
_atom_site_disorder_assembly
_atom_site_disorder_group
N1 N 0.95390(10) 0.03319(13) 0.60687(8) 0.0265(2) Uani 1 1 d . . .
C2 C 0.86968(12) 0.07669(15) 0.51656(9) 0.0246(3) Uani 1 1 d . . .
C3 C 0.91577(12) 0.04369(15) 0.40844(10) 0.0260(3) Uani 1 1 d . . .
C4 C 0.82232(15) 0.0900(2) 0.30818(11) 0.0365(3) Uani 1 1 d . . .
H41 H 0.757(2) 0.192(3) 0.3190(16) 0.068(5) Uiso 1 1 d . . .
H42 H 0.879(2) 0.124(3) 0.2454(19) 0.087(6) Uiso 1 1 d . . .
H43 H 0.761(2) -0.004(4) 0.2833(19) 0.099(7) Uiso 1 1 d . . .
C5 C 0.72811(12) 0.15416(16) 0.53485(10) 0.0272(3) Uani 1 1 d . . .
C6 C 0.60810(12) 0.21507(15) 0.54911(9) 0.0267(3) Uani 1 1 d . . .
C7 C 0.46387(12) 0.28647(14) 0.56587(9) 0.0246(3) Uani 1 1 d . . .
C8 C 0.35912(13) 0.29424(16) 0.47833(11) 0.0293(3) Uani 1 1 d . . .
H8 H 0.3828(15) 0.251(2) 0.4058(12) 0.040(4) Uiso 1 1 d . . .
C9 C 0.21903(13) 0.36045(17) 0.49520(12) 0.0344(3) Uani 1 1 d . . .
H9 H 0.1455(16) 0.364(2) 0.4328(13) 0.045(4) Uiso 1 1 d . . .
C10 C 0.18263(13) 0.41966(17) 0.59870(12) 0.0351(3) Uani 1 1 d . . .
H10 H 0.0843(18) 0.468(2) 0.6099(13) 0.045(4) Uiso 1 1 d . . .
C11 C 0.28576(14) 0.41467(19) 0.68561(11) 0.0368(3) Uani 1 1 d . . .
H11 H 0.2604(16) 0.455(2) 0.7576(13) 0.044(4) Uiso 1 1 d . . .
C12 C 0.42637(13) 0.34855(18) 0.66977(11) 0.0325(3) Uani 1 1 d . . .
H12 H 0.5020(15) 0.3477(19) 0.7320(12) 0.037(4) Uiso 1 1 d . . .
